data_7235123
loop_
_publ_author_name
'Amanda L. Catherall'
'Michael S. Hill'
'Andrew L. Johnson'
'Gabriele Kociok-Kohn'
'Mary F. Mahon'

_publ_section_title
;
 Homoleptic zirconium amidates: single source precursors for the
 aerosol-assisted chemical vapour deposition of ZrO2
;
_journal_name_full 'Journal of Materials Chemistry C'
_journal_page_first 10731
_journal_page_last 10739
_journal_paper_doi 10.1039/C6TC03631G
_journal_volume 4
_journal_year 2016
_chemical_formula_moiety 'C32 H64 N4 O4 Zr'
_chemical_formula_sum 'C32 H64 N4 O4 Zr'
_chemical_formula_weight 660.09
_space_group_crystal_system monoclinic
_space_group_IT_number 5
_space_group_name_Hall 'C 2y'
_space_group_name_H-M_alt 'C 1 2 1'
_atom_sites_solution_hydrogens geom
_cell_angle_alpha 90
_cell_angle_beta 112.527(2)
_cell_angle_gamma 90
_cell_formula_units_Z 2
_cell_length_a 18.3482(7)
_cell_length_b 11.9920(5)
_cell_length_c 8.9002(4)
_cell_measurement_reflns_used 107564
_cell_measurement_temperature 150(2)
_cell_measurement_theta_max 27.485
_cell_measurement_theta_min 5.097
_cell_volume 1808.90(13)
_computing_cell_refinement 'HKL Scalepack (Otwinowski & Minor, 1997)'
_computing_data_collection 'Collect (Nonius BV, 1997-2000)'
_computing_data_reduction
;
 DENZO-SCALEPACK Z. Otwinowski and W. Minor, " 
 Processing of X-ray Diffraction Data Collected in Oscillation Mode ", 
 Methods in Enzymology, Volume 276: Macromolecular Crystallography, 
 part A, p.307-326, 1997,C.W. Carter, Jr. & R. M. Sweet, Eds., Academic Press.
;
_computing_molecular_graphics 'ORTEP3 for Windows - Farrugia, L. J. J. Appl. Crystallogr. 1997, 30, 565'
_computing_publication_material
;
 'WinGX publication routines, Farrugia, 
 L. J., J. Appl. Crystallogr., 1999, 32, 837-838
;
_computing_structure_refinement
;
SHELXL-2014/6 (Sheldrick, 2014)
Sheldrick GM (2008) Acta Crystallogr A64:112--122 and 
 C. B. H\"ubschle, G. M. Sheldrick and B. Dittrich
 ShelXle: a Qt graphical user interface for SHELXL
 J. Appl. Cryst., 44, (2011) 1281-1284.
;
_computing_structure_solution
; 
 SIR97- Altomare A., Burla M.C., Camalli M., Cascarano G.L., Giacovazzo C. , 
 Guagliardi A., Moliterni A.G.G., Polidori G.,Spagna R. 
 (1999) J. Appl. Cryst. 32, 115-119
;
_diffrn_ambient_temperature 150(2)
_diffrn_measured_fraction_theta_full 0.997
_diffrn_measured_fraction_theta_max 0.997
_diffrn_measurement_device_type 'Nonius Kappa CCD'
_diffrn_measurement_method '287 2.0 degree images with \f and \v scans'
_diffrn_radiation_monochromator graphite
_diffrn_radiation_source 'fine-focus sealed tube'
_diffrn_radiation_type MoK\a
_diffrn_radiation_wavelength 0.71069
_diffrn_reflns_av_R_equivalents 0.0518
_diffrn_reflns_av_unetI/netI 0.0480
_diffrn_reflns_Laue_measured_fraction_full 0.997
_diffrn_reflns_Laue_measured_fraction_max 0.997
_diffrn_reflns_limit_h_max 23
_diffrn_reflns_limit_h_min -23
_diffrn_reflns_limit_k_max 15
_diffrn_reflns_limit_k_min -15
_diffrn_reflns_limit_l_max 11
_diffrn_reflns_limit_l_min -11
_diffrn_reflns_number 13994
_diffrn_reflns_point_group_measured_fraction_full 0.998
_diffrn_reflns_point_group_measured_fraction_max 0.997
_diffrn_reflns_theta_full 25.240
_diffrn_reflns_theta_max 27.090
_diffrn_reflns_theta_min 3.398
_exptl_absorpt_coefficient_mu 0.341
_exptl_absorpt_correction_T_max 0.952
_exptl_absorpt_correction_T_min 0.818
_exptl_absorpt_correction_type multi-scan
_exptl_absorpt_process_details
;
multi-scan from symmetry-related measurements 
 Sortav (Blessing 1995)
;
_exptl_crystal_colour colourless
_exptl_crystal_density_diffrn 1.212
_exptl_crystal_description block
_exptl_crystal_F_000 712
_exptl_crystal_size_max 0.250
_exptl_crystal_size_mid 0.200
_exptl_crystal_size_min 0.150
_refine_diff_density_max 0.248
_refine_diff_density_min -0.701
_refine_diff_density_rms 0.055
_refine_ls_abs_structure_details
;
 Refined as an inversion twin.
;
_refine_ls_abs_structure_Flack 0.47(9)
_refine_ls_extinction_coef .
_refine_ls_extinction_method none
_refine_ls_goodness_of_fit_ref 1.061
_refine_ls_hydrogen_treatment constr
_refine_ls_matrix_type full
_refine_ls_number_parameters 342
_refine_ls_number_reflns 3951
_refine_ls_number_restraints 80
_refine_ls_restrained_S_all 1.075
_refine_ls_R_factor_all 0.0342
_refine_ls_R_factor_gt 0.0318
_refine_ls_shift/su_max 0.000
_refine_ls_shift/su_mean 0.000
_refine_ls_structure_factor_coef Fsqd
_refine_ls_weighting_details 'w=1/[\s^2^(Fo^2^)+(0.0145P)^2^+1.3590P] where P=(Fo^2^+2Fc^2^)/3'
_refine_ls_weighting_scheme calc
_refine_ls_wR_factor_gt 0.0631
_refine_ls_wR_factor_ref 0.0643
_reflns_Friedel_coverage 0.909
_reflns_Friedel_fraction_full 0.999
_reflns_Friedel_fraction_max 0.998
_reflns_number_gt 3833
_reflns_number_total 3951
_reflns_threshold_expression 'I > 2\s(I)'
_cod_data_source_file J-Mater-Chem-C-2016-4-10731.cif
_cod_data_source_block k14msh32
_cod_original_sg_symbol_H-M 'C 2'
_cod_database_code 7235123
_shelx_space_group_comment
;
The symmetry employed for this shelxl refinement is uniquely defined
by the following loop, which should always be used as a source of
symmetry information in preference to the above space-group names.
They are only intended as comments.
;
_shelx_estimated_absorpt_t_min 0.920
_shelx_estimated_absorpt_t_max 0.951

loop_
_space_group_symop_operation_xyz
'x, y, z'
'-x, y, -z'
'x+1/2, y+1/2, z'
'-x+1/2, y+1/2, -z'

loop_
_atom_site_label
_atom_site_type_symbol
_atom_site_fract_x
_atom_site_fract_y
_atom_site_fract_z
_atom_site_U_iso_or_equiv
_atom_site_adp_type
_atom_site_occupancy
_atom_site_site_symmetry_order
_atom_site_calc_flag
_atom_site_refinement_flags_posn
_atom_site_refinement_flags_adp
_atom_site_refinement_flags_occupancy
_atom_site_disorder_assembly
_atom_site_disorder_group
Zr Zr 0.5000 0.9792(2) 0.0000 0.02099(12) Uani 1 2 d S T P . .
N1 N 0.5144(7) 0.7882(9) 0.024(2) 0.019(3) Uiso 0.5 1 d . . P A -1
N2 N 0.5079(9) 1.1724(9) 0.0348(15) 0.012(3) Uiso 0.5 1 d . . P A -1
N3 N 0.3692(5) 0.977(3) -0.0358(9) 0.0197(19) Uani 0.5 1 d D U P A -1
N4 N 0.6158(5) 0.979(3) -0.0594(10) 0.024(2) Uani 0.5 1 d D U P A -1
O1 O 0.4618(8) 0.8610(9) -0.2080(14) 0.020(3) Uani 0.5 1 d . . P A -1
O2 O 0.4553(7) 1.0967(10) -0.2179(14) 0.020(3) Uani 0.5 1 d . U P A -1
O3 O 0.46763(17) 0.9806(18) 0.2009(3) 0.0201(7) Uani 0.5 1 d . . P A -1
O4 O 0.61693(18) 0.9765(16) 0.1871(4) 0.0201(8) Uani 0.5 1 d . . P A -1
C1 C 0.4814(11) 0.7696(14) -0.119(2) 0.019(3) Uani 0.5 1 d . U P A -1
C2 C 0.4724(11) 1.1881(16) -0.131(2) 0.021(4) Uani 0.5 1 d . . P A -1
C3 C 0.3919(7) 0.984(2) 0.1196(10) 0.018(2) Uani 0.5 1 d D U P A -1
C4 C 0.6577(5) 0.981(3) 0.0961(12) 0.0220(19) Uani 0.5 1 d . . P A -1
C11 C 0.4640(11) 0.6606(16) -0.213(2) 0.029(4) Uani 0.5 1 d . U P A -1
H11 H 0.4856 0.5971 -0.1361 0.035 Uiso 0.5 1 calc R U P A -1
C12 C 0.3676(15) 0.6509(18) -0.296(3) 0.063(7) Uani 0.5 1 d . . P A -1
H12A H 0.3460 0.6547 -0.2113 0.095 Uiso 0.5 1 calc R U P A -1
H12B H 0.3463 0.7124 -0.3732 0.095 Uiso 0.5 1 calc R U P A -1
H12C H 0.3527 0.5797 -0.3541 0.095 Uiso 0.5 1 calc R U P A -1
C13 C 0.4948(16) 0.6547(13) -0.341(3) 0.051(6) Uani 0.5 1 d . . P A -1
H13A H 0.4813 0.5824 -0.3962 0.077 Uiso 0.5 1 calc R U P A -1
H13B H 0.4716 0.7146 -0.4201 0.077 Uiso 0.5 1 calc R U P A -1
H13C H 0.5523 0.6633 -0.2937 0.077 Uiso 0.5 1 calc R U P A -1
C14 C 0.5435(10) 0.7019(14) 0.161(2) 0.023(3) Uani 0.5 1 d . U P A -1
C15 C 0.4696(14) 0.6305(18) 0.154(2) 0.045(5) Uani 0.5 1 d . . P A -1
H15A H 0.4289 0.6803 0.1617 0.067 Uiso 0.5 1 calc R U P A -1
H15B H 0.4485 0.5895 0.0508 0.067 Uiso 0.5 1 calc R U P A -1
H15C H 0.4858 0.5776 0.2446 0.067 Uiso 0.5 1 calc R U P A -1
C16 C 0.6049(12) 0.6286(17) 0.149(2) 0.035(4) Uani 0.5 1 d . . P A -1
H16A H 0.5852 0.5911 0.0433 0.053 Uiso 0.5 1 calc R U P A -1
H16B H 0.6516 0.6729 0.1604 0.053 Uiso 0.5 1 calc R U P A -1
H16C H 0.6191 0.5727 0.2361 0.053 Uiso 0.5 1 calc R U P A -1
C17 C 0.5732(12) 0.7609(16) 0.325(2) 0.033(5) Uani 0.5 1 d . . P A -1
H17A H 0.5317 0.8097 0.3313 0.049 Uiso 0.5 1 calc R U P A -1
H17B H 0.5873 0.7054 0.4121 0.049 Uiso 0.5 1 calc R U P A -1
H17C H 0.6198 0.8056 0.3364 0.049 Uiso 0.5 1 calc R U P A -1
C21 C 0.4488(10) 1.2954(14) -0.226(2) 0.027(4) Uani 0.5 1 d . U P A -1
H21 H 0.4659 1.3587 -0.1464 0.033 Uiso 0.5 1 calc R U P A -1
C22 C 0.3663(12) 1.3060(17) -0.316(3) 0.050(5) Uani 0.5 1 d . . P A -1
H22A H 0.3555 1.3774 -0.3739 0.075 Uiso 0.5 1 calc R U P A -1
H22B H 0.3482 1.2448 -0.3945 0.075 Uiso 0.5 1 calc R U P A -1
H22C H 0.3384 1.3031 -0.2416 0.075 Uiso 0.5 1 calc R U P A -1
C23 C 0.4990(17) 1.3022(18) -0.343(3) 0.062(7) Uani 0.5 1 d . . P A -1
H23A H 0.5554 1.2946 -0.2763 0.093 Uiso 0.5 1 calc R U P A -1
H23B H 0.4823 1.2418 -0.4229 0.093 Uiso 0.5 1 calc R U P A -1
H23C H 0.4893 1.3742 -0.3989 0.093 Uiso 0.5 1 calc R U P A -1
C24 C 0.5326(10) 1.2619(16) 0.155(2) 0.021(3) Uiso 0.5 1 d . . P A -1
C25 C 0.5706(11) 1.2029(17) 0.322(2) 0.029(4) Uiso 0.5 1 d . . P A -1
H25A H 0.5885 1.2589 0.4089 0.043 Uiso 0.5 1 calc R U P A -1
H25B H 0.5315 1.1542 0.3392 0.043 Uiso 0.5 1 calc R U P A -1
H25C H 0.6157 1.1582 0.3244 0.043 Uiso 0.5 1 calc R U P A -1
C26 C 0.6051(11) 1.3269(18) 0.130(2) 0.037(4) Uani 0.5 1 d . . P A -1
H26A H 0.6234 1.3879 0.2089 0.056 Uiso 0.5 1 calc R U P A -1
H26B H 0.6485 1.2747 0.1466 0.056 Uiso 0.5 1 calc R U P A -1
H26C H 0.5869 1.3573 0.0195 0.056 Uiso 0.5 1 calc R U P A -1
C27 C 0.4697(9) 1.3380(16) 0.159(2) 0.030(4) Uani 0.5 1 d . . P A -1
H27A H 0.4927 1.3944 0.2439 0.045 Uiso 0.5 1 calc R U P A -1
H27B H 0.4447 1.3747 0.0534 0.045 Uiso 0.5 1 calc R U P A -1
H27C H 0.4300 1.2950 0.1833 0.045 Uiso 0.5 1 calc R U P A -1
C31 C 0.3413(5) 0.9839(17) 0.2201(11) 0.024(2) Uiso 0.5 1 d D . P A -1
H31 H 0.2845 0.9860 0.1452 0.028 Uiso 0.5 1 calc R U P A -1
C32 C 0.3603(10) 1.0874(14) 0.325(2) 0.032(4) Uani 0.5 1 d D . P A -1
H32A H 0.3281 1.0887 0.3907 0.048 Uiso 0.5 1 calc R U P A -1
H32B H 0.4163 1.0870 0.3962 0.048 Uiso 0.5 1 calc R U P A -1
H32C H 0.3488 1.1536 0.2549 0.048 Uiso 0.5 1 calc R U P A -1
C33 C 0.3559(13) 0.8785(17) 0.332(2) 0.042(5) Uani 0.5 1 d D . P A -1
H33A H 0.3436 0.8110 0.2646 0.063 Uiso 0.5 1 calc R U P A -1
H33B H 0.4112 0.8765 0.4073 0.063 Uiso 0.5 1 calc R U P A -1
H33C H 0.3218 0.8819 0.3940 0.063 Uiso 0.5 1 calc R U P A -1
C34 C 0.2869(5) 0.978(2) -0.1573(9) 0.029(2) Uani 0.5 1 d D . P A -1
C35 C 0.2907(3) 0.982(3) -0.3264(6) 0.0413(19) Uani 0.5 1 d D . P A -1
H35A H 0.2370 0.9827 -0.4098 0.062 Uiso 0.5 1 calc R U P A -1
H35B H 0.3189 1.0489 -0.3361 0.062 Uiso 0.5 1 calc R U P A -1
H35C H 0.3186 0.9155 -0.3413 0.062 Uiso 0.5 1 calc R U P A -1
C36 C 0.2393(11) 0.8717(19) -0.155(2) 0.045(4) Uani 0.5 1 d D U P A -1
H36A H 0.1857 0.8781 -0.2382 0.067 Uiso 0.5 1 calc R U P A -1
H36B H 0.2653 0.8063 -0.1786 0.067 Uiso 0.5 1 calc R U P A -1
H36C H 0.2367 0.8633 -0.0479 0.067 Uiso 0.5 1 calc R U P A -1
C37 C 0.2480(13) 1.085(2) -0.130(2) 0.061(5) Uani 0.5 1 d D U P A -1
H37A H 0.1934 1.0883 -0.2094 0.092 Uiso 0.5 1 calc R U P A -1
H37B H 0.2486 1.0851 -0.0199 0.092 Uiso 0.5 1 calc R U P A -1
H37C H 0.2772 1.1498 -0.1450 0.092 Uiso 0.5 1 calc R U P A -1
C41 C 0.7471(4) 0.9699(17) 0.1841(10) 0.028(2) Uani 0.5 1 d D U P A -1
H41 H 0.7705 0.9431 0.1061 0.033 Uiso 0.5 1 calc R U P A -1
C42 C 0.7714(4) 0.8908(7) 0.3322(11) 0.0390(19) Uani 0.5 1 d D . P A -1
H42A H 0.8291 0.8869 0.3834 0.058 Uiso 0.5 1 calc R U P A -1
H42B H 0.7505 0.9190 0.4109 0.058 Uiso 0.5 1 calc R U P A -1
H42C H 0.7501 0.8161 0.2962 0.058 Uiso 0.5 1 calc R U P A -1
C43 C 0.7756(5) 1.0887(9) 0.2390(13) 0.039(2) Uani 0.5 1 d D . P A -1
H43A H 0.8331 1.0885 0.2971 0.059 Uiso 0.5 1 calc R U P A -1
H43B H 0.7614 1.1374 0.1436 0.059 Uiso 0.5 1 calc R U P A -1
H43C H 0.7506 1.1162 0.3113 0.059 Uiso 0.5 1 calc R U P A -1
C44 C 0.6450(5) 0.9612(13) -0.1957(10) 0.032(4) Uani 0.5 1 d D . P A -1
C45 C 0.7039(5) 1.0502(8) -0.1875(10) 0.042(2) Uani 0.5 1 d D . P A -1
H45A H 0.7230 1.0390 -0.2754 0.062 Uiso 0.5 1 calc R U P A -1
H45B H 0.6788 1.1236 -0.1995 0.062 Uiso 0.5 1 calc R U P A -1
H45C H 0.7485 1.0462 -0.0824 0.062 Uiso 0.5 1 calc R U P A -1
C46 C 0.6814(5) 0.8433(8) -0.1903(11) 0.0384(19) Uani 0.5 1 d D . P A -1
H46A H 0.6422 0.7863 -0.1958 0.058 Uiso 0.5 1 calc R U P A -1
H46B H 0.6973 0.8345 -0.2830 0.058 Uiso 0.5 1 calc R U P A -1
H46C H 0.7277 0.8347 -0.0887 0.058 Uiso 0.5 1 calc R U P A -1
C47 C 0.5742(3) 0.982(2) -0.3549(6) 0.0319(16) Uani 0.5 1 d D . P A -1
H47A H 0.5333 0.9266 -0.3676 0.048 Uiso 0.5 1 calc R U P A -1
H47B H 0.5530 1.0571 -0.3522 0.048 Uiso 0.5 1 calc R U P A -1
H47C H 0.5911 0.9773 -0.4467 0.048 Uiso 0.5 1 calc R U P A -1

loop_
_atom_site_aniso_label
_atom_site_aniso_U_11
_atom_site_aniso_U_22
_atom_site_aniso_U_33
_atom_site_aniso_U_23
_atom_site_aniso_U_13
_atom_site_aniso_U_12
Zr 0.01820(18) 0.01645(18) 0.0269(2) 0.000 0.00699(13) 0.000
N3 0.019(4) 0.025(4) 0.015(5) -0.003(6) 0.005(3) -0.001(6)
N4 0.015(3) 0.032(3) 0.023(5) 0.000(7) 0.005(4) 0.004(6)
O1 0.028(5) 0.014(5) 0.017(4) 0.001(4) 0.007(4) 0.002(4)
O2 0.021(4) 0.015(5) 0.021(4) 0.001(4) 0.006(3) 0.004(3)
O3 0.0194(15) 0.0219(18) 0.0196(15) -0.002(8) 0.0080(12) -0.001(8)
O4 0.0185(15) 0.021(2) 0.0208(15) 0.000(7) 0.0072(12) 0.008(6)
C1 0.020(5) 0.011(6) 0.030(6) 0.006(5) 0.012(4) -0.002(4)
C2 0.018(6) 0.025(7) 0.018(6) 0.001(5) 0.004(4) -0.005(5)
C3 0.021(3) 0.011(4) 0.021(4) 0.000(5) 0.007(4) 0.002(5)
C4 0.027(6) 0.020(3) 0.019(5) -0.001(13) 0.008(4) -0.001(15)
C11 0.036(6) 0.022(6) 0.028(6) 0.001(4) 0.012(5) -0.004(4)
C12 0.097(16) 0.028(9) 0.035(8) -0.011(6) -0.009(8) -0.006(9)
C13 0.116(18) 0.006(6) 0.035(10) 0.000(6) 0.034(10) 0.007(8)
C14 0.032(6) 0.013(5) 0.027(5) 0.008(3) 0.013(4) -0.003(4)
C15 0.093(14) 0.023(8) 0.022(7) 0.008(6) 0.026(8) -0.002(7)
C16 0.065(10) 0.022(7) 0.031(7) 0.002(5) 0.032(7) 0.007(6)
C17 0.057(8) 0.022(5) 0.016(4) 0.012(3) 0.009(3) 0.010(4)
C21 0.041(6) 0.015(5) 0.021(5) 0.001(4) 0.005(4) -0.003(4)
C22 0.055(10) 0.036(10) 0.052(10) 0.014(7) 0.013(8) 0.031(8)
C23 0.100(17) 0.057(12) 0.052(13) 0.018(10) 0.055(12) -0.004(11)
C26 0.035(8) 0.035(9) 0.035(8) -0.016(6) 0.005(6) -0.022(6)
C27 0.028(7) 0.015(6) 0.051(9) -0.007(6) 0.020(6) 0.005(5)
C32 0.035(7) 0.024(7) 0.052(10) -0.008(7) 0.035(7) 0.005(6)
C33 0.068(12) 0.039(9) 0.027(7) -0.004(7) 0.027(8) 0.001(8)
C34 0.016(4) 0.052(6) 0.019(4) 0.012(12) 0.007(4) 0.013(15)
C35 0.024(3) 0.078(6) 0.020(3) -0.012(12) 0.005(2) -0.018(12)
C36 0.027(7) 0.084(9) 0.028(7) -0.011(7) 0.014(6) -0.038(6)
C37 0.043(7) 0.106(11) 0.023(7) 0.019(6) 0.000(5) 0.040(7)
C41 0.016(3) 0.035(5) 0.031(3) 0.004(5) 0.007(3) 0.001(6)
C42 0.019(4) 0.038(5) 0.045(5) 0.007(4) -0.004(4) 0.006(3)
C43 0.032(5) 0.047(5) 0.034(6) 0.000(5) 0.007(5) -0.005(4)
C44 0.022(4) 0.041(10) 0.031(4) 0.006(4) 0.009(3) -0.004(4)
C45 0.050(5) 0.048(6) 0.033(4) -0.001(4) 0.024(4) -0.020(5)
C46 0.040(5) 0.036(5) 0.042(5) -0.005(4) 0.019(4) 0.017(4)
C47 0.032(3) 0.043(4) 0.024(3) 0.004(9) 0.015(2) -0.014(10)

loop_
_atom_type_symbol
_atom_type_description
_atom_type_scat_dispersion_real
_atom_type_scat_dispersion_imag
_atom_type_scat_source
C C 0.0033 0.0016 'International Tables Vol C Tables 4.2.6.8 and 6.1.1.4'
H H 0.0000 0.0000 'International Tables Vol C Tables 4.2.6.8 and 6.1.1.4'
N N 0.0061 0.0033 'International Tables Vol C Tables 4.2.6.8 and 6.1.1.4'
O O 0.0106 0.0060 'International Tables Vol C Tables 4.2.6.8 and 6.1.1.4'
Zr Zr -2.9673 0.5597 'International Tables Vol C Tables 4.2.6.8 and 6.1.1.4'

loop_
_geom_angle_atom_site_label_1
_geom_angle_atom_site_label_2
_geom_angle_atom_site_label_3
_geom_angle
_geom_angle_site_symmetry_1
_geom_angle_site_symmetry_3
O3 Zr O4 82.18(11) . .
O3 Zr O1 128.0(6) . .
O4 Zr O1 122.5(5) . .
O3 Zr O2 126.5(5) . .
O4 Zr O2 126.5(5) . .
O1 Zr O2 77.87(13) . .
O3 Zr N3 59.6(2) . .
O4 Zr N3 141.7(2) . .
O1 Zr N3 84.1(6) . .
O2 Zr N3 82.8(6) . .
O3 Zr N1 89.4(7) . .
O4 Zr N1 82.5(6) . .
O1 Zr N1 55.3(5) . .
O2 Zr N1 133.0(5) . .
N3 Zr N1 94.4(9) . .
O3 Zr N2 84.4(6) . .
O4 Zr N2 85.4(6) . .
O1 Zr N2 136.7(4) . .
O2 Zr N2 58.9(4) . .
N3 Zr N2 92.3(9) . .
N1 Zr N2 167.03(16) . .
O3 Zr N4 139.6(2) . .
O4 Zr N4 57.4(2) . .
O1 Zr N4 80.7(6) . .
O2 Zr N4 82.7(6) . .
N3 Zr N4 160.8(2) . .
N1 Zr N4 86.5(8) . .
N2 Zr N4 90.8(8) . .
O3 Zr C3 29.9(2) . .
O4 Zr C3 112.1(2) . .
O1 Zr C3 108.1(6) . .
O2 Zr C3 104.7(5) . .
N3 Zr C3 29.8(2) . .
N1 Zr C3 93.7(7) . .
N2 Zr C3 86.6(7) . .
N4 Zr C3 169.4(3) . .
O3 Zr C4 110.6(2) . .
O4 Zr C4 28.5(2) . .
O1 Zr C4 103.2(6) . .
O2 Zr C4 105.0(6) . .
N3 Zr C4 170.2(3) . .
N1 Zr C4 84.7(8) . .
N2 Zr C4 86.8(8) . .
N4 Zr C4 29.0(2) . .
C3 Zr C4 140.5(3) . .
O3 Zr C1 107.9(7) . .
O4 Zr C1 103.2(6) . .
O1 Zr C1 29.1(5) . .
O2 Zr C1 107.0(5) . .
N3 Zr C1 87.9(9) . .
N1 Zr C1 26.2(6) . .
N2 Zr C1 165.7(5) . .
N4 Zr C1 84.4(8) . .
C3 Zr C1 100.4(7) . .
C4 Zr C1 95.3(8) . .
O3 Zr C2 107.0(7) . .
O4 Zr C2 108.1(6) . .
O1 Zr C2 106.4(5) . .
O2 Zr C2 28.6(5) . .
N3 Zr C2 86.6(9) . .
N1 Zr C2 161.3(6) . .
N2 Zr C2 30.4(5) . .
N4 Zr C2 86.6(8) . .
C3 Zr C2 96.2(7) . .
C4 Zr C2 97.4(8) . .
C1 Zr C2 135.5(2) . .
C1 N1 C14 126.8(14) . .
C1 N1 Zr 95.4(11) . .
C14 N1 Zr 137.4(11) . .
C2 N2 C24 124.8(14) . .
C2 N2 Zr 90.8(10) . .
C24 N2 Zr 144.4(10) . .
C3 N3 C34 127.2(10) . .
C3 N3 Zr 87.6(8) . .
C34 N3 Zr 144.9(6) . .
C4 N4 C44 127.4(9) . .
C4 N4 Zr 88.7(6) . .
C44 N4 Zr 142.8(7) . .
C1 O1 Zr 95.8(11) . .
C2 O2 Zr 95.1(11) . .
C3 O3 Zr 96.7(4) . .
C4 O4 Zr 99.1(5) . .
N1 C1 O1 113.2(16) . .
N1 C1 C11 131.2(17) . .
O1 C1 C11 115.4(17) . .
N1 C1 Zr 58.4(9) . .
O1 C1 Zr 55.0(8) . .
C11 C1 Zr 170.4(13) . .
O2 C2 N2 115.2(16) . .
O2 C2 C21 115.7(16) . .
N2 C2 C21 129.1(17) . .
O2 C2 Zr 56.4(9) . .
N2 C2 Zr 58.8(8) . .
C21 C2 Zr 171.6(13) . .
N3 C3 O3 115.8(10) . .
N3 C3 C31 127.9(12) . .
O3 C3 C31 115.9(7) . .
N3 C3 Zr 62.6(6) . .
O3 C3 Zr 53.4(4) . .
C31 C3 Zr 169.2(7) . .
O4 C4 N4 114.6(8) . .
O4 C4 C41 116.0(8) . .
N4 C4 C41 128.6(9) . .
O4 C4 Zr 52.4(3) . .
N4 C4 Zr 62.3(5) . .
C41 C4 Zr 167.4(11) . .
C13 C11 C1 114.5(15) . .
C13 C11 C12 108.6(18) . .
C1 C11 C12 105.7(16) . .
C13 C11 H11 109.3 . .
C1 C11 H11 109.3 . .
C12 C11 H11 109.3 . .
C11 C12 H12A 109.5 . .
C11 C12 H12B 109.5 . .
H12A C12 H12B 109.5 . .
C11 C12 H12C 109.5 . .
H12A C12 H12C 109.5 . .
H12B C12 H12C 109.5 . .
C11 C13 H13A 109.5 . .
C11 C13 H13B 109.5 . .
H13A C13 H13B 109.5 . .
C11 C13 H13C 109.5 . .
H13A C13 H13C 109.5 . .
H13B C13 H13C 109.5 . .
C16 C14 C17 110.1(16) . .
C16 C14 N1 113.1(14) . .
C17 C14 N1 109.7(14) . .
C16 C14 C15 110.1(16) . .
C17 C14 C15 106.0(14) . .
N1 C14 C15 107.6(14) . .
C14 C15 H15A 109.5 . .
C14 C15 H15B 109.5 . .
H15A C15 H15B 109.5 . .
C14 C15 H15C 109.5 . .
H15A C15 H15C 109.5 . .
H15B C15 H15C 109.5 . .
C14 C16 H16A 109.5 . .
C14 C16 H16B 109.5 . .
H16A C16 H16B 109.5 . .
C14 C16 H16C 109.5 . .
H16A C16 H16C 109.5 . .
H16B C16 H16C 109.5 . .
C14 C17 H17A 109.5 . .
C14 C17 H17B 109.5 . .
H17A C17 H17B 109.5 . .
C14 C17 H17C 109.5 . .
H17A C17 H17C 109.5 . .
H17B C17 H17C 109.5 . .
C22 C21 C2 114.1(17) . .
C22 C21 C23 111.8(19) . .
C2 C21 C23 106.7(15) . .
C22 C21 H21 108.0 . .
C2 C21 H21 108.0 . .
C23 C21 H21 108.0 . .
C21 C22 H22A 109.5 . .
C21 C22 H22B 109.5 . .
H22A C22 H22B 109.5 . .
C21 C22 H22C 109.5 . .
H22A C22 H22C 109.5 . .
H22B C22 H22C 109.5 . .
C21 C23 H23A 109.5 . .
C21 C23 H23B 109.5 . .
H23A C23 H23B 109.5 . .
C21 C23 H23C 109.5 . .
H23A C23 H23C 109.5 . .
H23B C23 H23C 109.5 . .
N2 C24 C27 116.4(15) . .
N2 C24 C25 105.5(15) . .
C27 C24 C25 108.9(15) . .
N2 C24 C26 107.0(14) . .
C27 C24 C26 113.2(16) . .
C25 C24 C26 105.0(14) . .
C24 C25 H25A 109.5 . .
C24 C25 H25B 109.5 . .
H25A C25 H25B 109.5 . .
C24 C25 H25C 109.5 . .
H25A C25 H25C 109.5 . .
H25B C25 H25C 109.5 . .
C24 C26 H26A 109.5 . .
C24 C26 H26B 109.5 . .
H26A C26 H26B 109.5 . .
C24 C26 H26C 109.5 . .
H26A C26 H26C 109.5 . .
H26B C26 H26C 109.5 . .
C24 C27 H27A 109.5 . .
C24 C27 H27B 109.5 . .
H27A C27 H27B 109.5 . .
C24 C27 H27C 109.5 . .
H27A C27 H27C 109.5 . .
H27B C27 H27C 109.5 . .
C32 C31 C3 108.2(15) . .
C32 C31 C33 109.2(7) . .
C3 C31 C33 112.5(16) . .
C32 C31 H31 109.0 . .
C3 C31 H31 109.0 . .
C33 C31 H31 109.0 . .
C31 C32 H32A 109.5 . .
C31 C32 H32B 109.5 . .
H32A C32 H32B 109.5 . .
C31 C32 H32C 109.5 . .
H32A C32 H32C 109.5 . .
H32B C32 H32C 109.5 . .
C31 C33 H33A 109.5 . .
C31 C33 H33B 109.5 . .
H33A C33 H33B 109.5 . .
C31 C33 H33C 109.5 . .
H33A C33 H33C 109.5 . .
H33B C33 H33C 109.5 . .
N3 C34 C37 107.6(18) . .
N3 C34 C35 107.5(6) . .
C37 C34 C35 109.2(17) . .
N3 C34 C36 113.7(18) . .
C37 C34 C36 112.9(8) . .
C35 C34 C36 105.8(16) . .
C34 C35 H35A 109.5 . .
C34 C35 H35B 109.5 . .
H35A C35 H35B 109.5 . .
C34 C35 H35C 109.5 . .
H35A C35 H35C 109.5 . .
H35B C35 H35C 109.5 . .
C34 C36 H36A 109.5 . .
C34 C36 H36B 109.5 . .
H36A C36 H36B 109.5 . .
C34 C36 H36C 109.5 . .
H36A C36 H36C 109.5 . .
H36B C36 H36C 109.5 . .
C34 C37 H37A 109.5 . .
C34 C37 H37B 109.5 . .
H37A C37 H37B 109.5 . .
C34 C37 H37C 109.5 . .
H37A C37 H37C 109.5 . .
H37B C37 H37C 109.5 . .
C4 C41 C43 104.4(17) . .
C4 C41 C42 113.2(12) . .
C43 C41 C42 110.4(9) . .
C4 C41 H41 109.6 . .
C43 C41 H41 109.6 . .
C42 C41 H41 109.6 . .
C41 C42 H42A 109.5 . .
C41 C42 H42B 109.5 . .
H42A C42 H42B 109.5 . .
C41 C42 H42C 109.5 . .
H42A C42 H42C 109.5 . .
H42B C42 H42C 109.5 . .
C41 C43 H43A 109.5 . .
C41 C43 H43B 109.5 . .
H43A C43 H43B 109.5 . .
C41 C43 H43C 109.5 . .
H43A C43 H43C 109.5 . .
H43B C43 H43C 109.5 . .
C45 C44 N4 109.2(12) . .
C45 C44 C47 105.4(12) . .
N4 C44 C47 106.3(7) . .
C45 C44 C46 110.6(8) . .
N4 C44 C46 112.5(14) . .
C47 C44 C46 112.4(13) . .
C44 C45 H45A 109.5 . .
C44 C45 H45B 109.5 . .
H45A C45 H45B 109.5 . .
C44 C45 H45C 109.5 . .
H45A C45 H45C 109.5 . .
H45B C45 H45C 109.5 . .
C44 C46 H46A 109.5 . .
C44 C46 H46B 109.5 . .
H46A C46 H46B 109.5 . .
C44 C46 H46C 109.5 . .
H46A C46 H46C 109.5 . .
H46B C46 H46C 109.5 . .
C44 C47 H47A 109.5 . .
C44 C47 H47B 109.5 . .
H47A C47 H47B 109.5 . .
C44 C47 H47C 109.5 . .
H47A C47 H47C 109.5 . .
H47B C47 H47C 109.5 . .

loop_
_geom_bond_atom_site_label_1
_geom_bond_atom_site_label_2
_geom_bond_distance
_geom_bond_site_symmetry_2
Zr O3 2.089(3) .
Zr O4 2.154(3) .
Zr O1 2.221(12) .
Zr O2 2.280(12) .
Zr N3 2.298(8) .
Zr N1 2.307(11) .
Zr N2 2.334(11) .
Zr N4 2.378(9) .
Zr C3 2.585(11) .
Zr C4 2.685(9) .
Zr C1 2.696(19) .
Zr C2 2.73(2) .
N1 C1 1.20(3) .
N1 C14 1.53(2) .
N2 C2 1.38(2) .
N2 C24 1.46(2) .
N3 C3 1.285(9) .
N3 C34 1.482(8) .
N4 C4 1.300(9) .
N4 C44 1.518(11) .
O1 C1 1.32(2) .
O2 C2 1.31(2) .
O3 C3 1.298(12) .
O4 C4 1.298(10) .
C1 C11 1.52(3) .
C2 C21 1.51(3) .
C3 C31 1.517(12) .
C4 C41 1.529(10) .
C11 C13 1.45(3) .
C11 C12 1.64(3) .
C11 H11 1.0000 .
C12 H12A 0.9800 .
C12 H12B 0.9800 .
C12 H12C 0.9800 .
C13 H13A 0.9800 .
C13 H13B 0.9800 .
C13 H13C 0.9800 .
C14 C16 1.46(3) .
C14 C17 1.52(3) .
C14 C15 1.58(3) .
C15 H15A 0.9800 .
C15 H15B 0.9800 .
C15 H15C 0.9800 .
C16 H16A 0.9800 .
C16 H16B 0.9800 .
C16 H16C 0.9800 .
C17 H17A 0.9800 .
C17 H17B 0.9800 .
C17 H17C 0.9800 .
C21 C22 1.42(3) .
C21 C23 1.64(3) .
C21 H21 1.0000 .
C22 H22A 0.9800 .
C22 H22B 0.9800 .
C22 H22C 0.9800 .
C23 H23A 0.9800 .
C23 H23B 0.9800 .
C23 H23C 0.9800 .
C24 C27 1.48(2) .
C24 C25 1.55(3) .
C24 C26 1.63(2) .
C25 H25A 0.9800 .
C25 H25B 0.9800 .
C25 H25C 0.9800 .
C26 H26A 0.9800 .
C26 H26B 0.9800 .
C26 H26C 0.9800 .
C27 H27A 0.9800 .
C27 H27B 0.9800 .
C27 H27C 0.9800 .
C31 C32 1.510(18) .
C31 C33 1.567(18) .
C31 H31 1.0000 .
C32 H32A 0.9800 .
C32 H32B 0.9800 .
C32 H32C 0.9800 .
C33 H33A 0.9800 .
C33 H33B 0.9800 .
C33 H33C 0.9800 .
C34 C37 1.53(2) .
C34 C35 1.533(8) .
C34 C36 1.550(19) .
C35 H35A 0.9800 .
C35 H35B 0.9800 .
C35 H35C 0.9800 .
C36 H36A 0.9800 .
C36 H36B 0.9800 .
C36 H36C 0.9800 .
C37 H37A 0.9800 .
C37 H37B 0.9800 .
C37 H37C 0.9800 .
C41 C43 1.532(19) .
C41 C42 1.544(15) .
C41 H41 1.0000 .
C42 H42A 0.9800 .
C42 H42B 0.9800 .
C42 H42C 0.9800 .
C43 H43A 0.9800 .
C43 H43B 0.9800 .
C43 H43C 0.9800 .
C44 C45 1.501(13) .
C44 C47 1.533(10) .
C44 C46 1.557(15) .
C45 H45A 0.9800 .
C45 H45B 0.9800 .
C45 H45C 0.9800 .
C46 H46A 0.9800 .
C46 H46B 0.9800 .
C46 H46C 0.9800 .
C47 H47A 0.9800 .
C47 H47B 0.9800 .
C47 H47C 0.9800 .

loop_
_geom_torsion_atom_site_label_1
_geom_torsion_atom_site_label_2
_geom_torsion_atom_site_label_3
_geom_torsion_atom_site_label_4
_geom_torsion
_geom_torsion_site_symmetry_1
_geom_torsion_site_symmetry_2
_geom_torsion_site_symmetry_3
_geom_torsion_site_symmetry_4
C14 N1 C1 O1 178.7(13) . . . .
Zr N1 C1 O1 5.1(16) . . . .
C14 N1 C1 C11 -7(3) . . . .
Zr N1 C1 C11 179.8(18) . . . .
C14 N1 C1 Zr 173.6(16) . . . .
Zr O1 C1 N1 -5.3(16) . . . .
Zr O1 C1 C11 179.1(13) . . . .
Zr O2 C2 N2 1.5(16) . . . .
Zr O2 C2 C21 -177.0(13) . . . .
C24 N2 C2 O2 179.6(14) . . . .
Zr N2 C2 O2 -1.5(16) . . . .
C24 N2 C2 C21 -2(3) . . . .
Zr N2 C2 C21 176.8(18) . . . .
C24 N2 C2 Zr -178.9(17) . . . .
C34 N3 C3 O3 180(3) . . . .
Zr N3 C3 O3 -5(3) . . . .
C34 N3 C3 C31 7(6) . . . .
Zr N3 C3 C31 -177(3) . . . .
C34 N3 C3 Zr -175(4) . . . .
Zr O3 C3 N3 5(3) . . . .
Zr O3 C3 C31 178.7(19) . . . .
Zr O4 C4 N4 -4(3) . . . .
Zr O4 C4 C41 -174(2) . . . .
C44 N4 C4 O4 -167(2) . . . .
Zr N4 C4 O4 3(3) . . . .
C44 N4 C4 C41 2(5) . . . .
Zr N4 C4 C41 173(3) . . . .
C44 N4 C4 Zr -171(3) . . . .
N1 C1 C11 C13 -123(2) . . . .
O1 C1 C11 C13 52(2) . . . .
N1 C1 C11 C12 117(2) . . . .
O1 C1 C11 C12 -68(2) . . . .
C1 N1 C14 C16 63(2) . . . .
Zr N1 C14 C16 -126.0(14) . . . .
C1 N1 C14 C17 -173.1(16) . . . .
Zr N1 C14 C17 -3(2) . . . .
C1 N1 C14 C15 -58(2) . . . .
Zr N1 C14 C15 112.3(14) . . . .
O2 C2 C21 C22 61(2) . . . .
N2 C2 C21 C22 -117(2) . . . .
O2 C2 C21 C23 -63(2) . . . .
N2 C2 C21 C23 119(2) . . . .
C2 N2 C24 C27 60(2) . . . .
Zr N2 C24 C27 -117.8(19) . . . .
C2 N2 C24 C25 -178.8(15) . . . .
Zr N2 C24 C25 3(2) . . . .
C2 N2 C24 C26 -67(2) . . . .
Zr N2 C24 C26 114.6(18) . . . .
N3 C3 C31 C32 -125(3) . . . .
O3 C3 C31 C32 62(3) . . . .
Zr C3 C31 C32 68(11) . . . .
N3 C3 C31 C33 114(3) . . . .
O3 C3 C31 C33 -58(3) . . . .
Zr C3 C31 C33 -53(11) . . . .
C3 N3 C34 C37 55(4) . . . .
Zr N3 C34 C37 -117(3) . . . .
C3 N3 C34 C35 173(3) . . . .
Zr N3 C34 C35 1(5) . . . .
C3 N3 C34 C36 -70(4) . . . .
Zr N3 C34 C36 118(3) . . . .
O4 C4 C41 C43 -86(3) . . . .
N4 C4 C41 C43 105(3) . . . .
Zr C4 C41 C43 -107(9) . . . .
O4 C4 C41 C42 34(3) . . . .
N4 C4 C41 C42 -135(3) . . . .
Zr C4 C41 C42 13(9) . . . .
C4 N4 C44 C45 -59(3) . . . .
Zr N4 C44 C45 137(3) . . . .
C4 N4 C44 C47 -172(3) . . . .
Zr N4 C44 C47 23(3) . . . .
C4 N4 C44 C46 64(3) . . . .
Zr N4 C44 C46 -100(3) . . . .
